data_7239798
loop_
_publ_author_name
'Kumar, Vijith'
'Xu, Yijue'
'Leroy, C\'esar'
'Bryce, David L.'

_publ_section_title
;
 Direct investigation of chalcogen bonds by multinuclear solid-state
 magnetic resonance and vibrational spectroscopy.
;
_journal_issue 7
_journal_name_full 'Physical chemistry chemical physics : PCCP'
_journal_page_first 3817
_journal_page_last 3824
_journal_paper_doi 10.1039/c9cp06267j
_journal_volume 22
_journal_year 2020
_chemical_formula_moiety 'C10 H8 N2 Se2, C12 H10 N2'
_chemical_formula_sum 'C22 H18 N4 Se2'
_chemical_formula_weight 496.32
_space_group_crystal_system monoclinic
_space_group_IT_number 15
_space_group_name_Hall '-C 2yc'
_space_group_name_H-M_alt 'C 1 2/c 1'
_atom_sites_solution_hydrogens geom
_audit_creation_date 2019-09-27
_audit_creation_method
;
Olex2 1.2
(compiled 2018.05.29 svn.r3508 for OlexSys, GUI svn.r5506)
;
_audit_update_record
;
2019-09-27 deposited with the CCDC.	2020-01-21 downloaded from the CCDC.
;
_cell_angle_alpha 90
_cell_angle_beta 92.162(5)
_cell_angle_gamma 90
_cell_formula_units_Z 4
_cell_length_a 5.7217(7)
_cell_length_b 14.197(2)
_cell_length_c 25.666(3)
_cell_measurement_reflns_used 2450
_cell_measurement_temperature 200(2)
_cell_measurement_theta_max 17.42
_cell_measurement_theta_min 2.87
_cell_volume 2083.4(5)
_computing_molecular_graphics 'Olex2 (Dolomanov et al., 2009)'
_computing_publication_material 'Olex2 (Dolomanov et al., 2009)'
_computing_structure_refinement 'ShelXL (Sheldrick, 2015)'
_computing_structure_solution 'SHELXT 2014/5 (Sheldrick, 2014)'
_diffrn_ambient_temperature 200.0
_diffrn_detector 'Bruker APEX2 area detector'
_diffrn_detector_area_resol_mean 7.9
_diffrn_detector_type 'CCD area detector'
_diffrn_measured_fraction_theta_full 1.000
_diffrn_measured_fraction_theta_max 1.000
_diffrn_measurement_device 'three-circle diffractometer'
_diffrn_measurement_device_type 'Bruker SMART APEX2 area detector'
_diffrn_measurement_method '\w and \f scans'
_diffrn_radiation_monochromator 'mirror optics'
_diffrn_radiation_probe x-ray
_diffrn_radiation_type MoK\a
_diffrn_radiation_wavelength 0.71073
_diffrn_reflns_av_R_equivalents 0.1498
_diffrn_reflns_av_unetI/netI 0.0512
_diffrn_reflns_Laue_measured_fraction_full 1.000
_diffrn_reflns_Laue_measured_fraction_max 1.000
_diffrn_reflns_limit_h_max 7
_diffrn_reflns_limit_h_min -7
_diffrn_reflns_limit_k_max 17
_diffrn_reflns_limit_k_min -17
_diffrn_reflns_limit_l_max 31
_diffrn_reflns_limit_l_min -31
_diffrn_reflns_number 37092
_diffrn_reflns_point_group_measured_fraction_full 1.000
_diffrn_reflns_point_group_measured_fraction_max 1.000
_diffrn_reflns_theta_full 25.242
_diffrn_reflns_theta_max 25.999
_diffrn_reflns_theta_min 1.588
_diffrn_source 'microfocus sealed X-ray tube'
_diffrn_source_type 'Incoatec I\ms'
_diffrn_standards_number 0
_exptl_absorpt_coefficient_mu 3.564
_exptl_absorpt_correction_T_max 0.7456
_exptl_absorpt_correction_T_min 0.6481
_exptl_absorpt_correction_type multi-scan
_exptl_absorpt_process_details
'SADABS-2016/2 (Bruker,2016/2) was used for absorption correction. wR2(int) was 0.0856 before and 0.0670 after correction. The Ratio of minimum to maximum transmission is 0.8692. The \l/2 correction factor is Not present.'
_exptl_crystal_colour yellow
_exptl_crystal_density_diffrn 1.582
_exptl_crystal_description block
_exptl_crystal_F_000 984
_exptl_crystal_size_max 0.26
_exptl_crystal_size_mid 0.24
_exptl_crystal_size_min 0.19
_refine_diff_density_max 0.614
_refine_diff_density_min -0.379
_refine_diff_density_rms 0.106
_refine_ls_extinction_coef 0.0050(7)
_refine_ls_extinction_expression Fc^*^=kFc[1+0.001xFc^2^\l^3^/sin(2\q)]^-1/4^
_refine_ls_extinction_method 'SHELXL-2018/3 (Sheldrick 2018)'
_refine_ls_goodness_of_fit_ref 1.035
_refine_ls_hydrogen_treatment constr
_refine_ls_matrix_type full
_refine_ls_number_parameters 184
_refine_ls_number_reflns 2057
_refine_ls_number_restraints 232
_refine_ls_restrained_S_all 1.030
_refine_ls_R_factor_all 0.0920
_refine_ls_R_factor_gt 0.0467
_refine_ls_shift/su_max 0.001
_refine_ls_shift/su_mean 0.000
_refine_ls_structure_factor_coef Fsqd
_refine_ls_weighting_details 'w=1/[\s^2^(Fo^2^)+(0.0712P)^2^] where P=(Fo^2^+2Fc^2^)/3'
_refine_ls_weighting_scheme calc
_refine_ls_wR_factor_gt 0.1116
_refine_ls_wR_factor_ref 0.1266
_reflns_Friedel_coverage 0.000
_reflns_number_gt 1326
_reflns_number_total 2057
_reflns_threshold_expression 'I > 2\s(I)'
_cod_data_source_file c9cp06267j2.cif
_cod_data_source_block red
_cod_depositor_comments 'Adding full bibliography for 7239797--7239799.cif.'
_cod_original_cell_volume 2083.3(5)
_cod_database_code 7239798
_shelx_shelxl_version_number 2018/3
_shelx_space_group_comment
;
The symmetry employed for this shelxl refinement is uniquely defined
by the following loop, which should always be used as a source of
symmetry information in preference to the above space-group names.
They are only intended as comments.
;
_shelx_estimated_absorpt_t_max 0.551
_shelx_estimated_absorpt_t_min 0.458
_olex2_refinement_description
;
1. Fixed Uiso
 At 1.2 times of:
  All C(H,H) groups, H1 of C1, H8 of C8, H12A of C12A, H11 of C11, H10 of C10,
   H10A of C10A, H8A of C8A, H7 of C7, H12 of C12, H3 of C3, H4 of C4
 At 1.5 times of:
  H7A of C7A, H11A of C11A
2. Restrained distances
 C9-C12 = C9A-C12A
 1.33 with sigma of 0.01
 N1-C11 \\sim N1-C7
 with sigma of 0.02
 C11-C10 \\sim C10-C9 \\sim C9-C8 \\sim C8-C7
 with sigma of 0.02
 N1-C11A \\sim N1-C7A
 with sigma of 0.02
3. Restrained planarity
 N1, C11, C10, C9, C8, C7
 with sigma of 0.1
 N1, C11A, C10A, C9A, C8A, C7A
 with sigma of 0.1
4. Rigid bond restraints
 N1, C7, C7A, C8, C8A, C9, C9A, C10, C10A, C11, C11A, C12, C12A
 with sigma for 1-2 distances of 0.01 and sigma for 1-3 distances of 0.01
5. Uiso/Uaniso restraints and constraints
N1 \\sim C7 \\sim C7A \\sim C8 \\sim C8A \\sim C9 \\sim C9A \\sim C10 \\sim
C10A \\sim C11 \\sim C11A \\sim C12 \\sim C12A: within 2A with sigma of 0.02
and sigma for terminal atoms of 0.04
6. Others
 Sof(C7A)=Sof(H7A)=Sof(C8A)=Sof(H8A)=Sof(C9A)=Sof(C10A)=Sof(H10A)=Sof(C11A)=
 Sof(H11A)=Sof(C12A)=Sof(H12A)=1-FVAR(1)
 Sof(C7)=Sof(H7)=Sof(C8)=Sof(H8)=Sof(C9)=Sof(C10)=Sof(H10)=Sof(C11)=Sof(H11)=
 Sof(C12)=Sof(H12)=FVAR(1)
7.a Secondary CH2 refined with riding coordinates:
 C5(H5A,H5B)
7.b Aromatic/amide H refined with riding coordinates:
 C1(H1), C3(H3), C4(H4), C7(H7), C8(H8), C10(H10), C11(H11), C12(H12),
 C7A(H7A), C8A(H8A), C10A(H10A), C11A(H11A), C12A(H12A)
;
_olex2_submission_special_instructions 'No special instructions were received'

loop_
_space_group_symop_operation_xyz
'x, y, z'
'-x, y, -z+1/2'
'x+1/2, y+1/2, z'
'-x+1/2, y+1/2, -z+1/2'
'-x, -y, -z'
'x, -y, z-1/2'
'-x+1/2, -y+1/2, -z'
'x+1/2, -y+1/2, z-1/2'

loop_
_atom_site_label
_atom_site_type_symbol
_atom_site_fract_x
_atom_site_fract_y
_atom_site_fract_z
_atom_site_U_iso_or_equiv
_atom_site_adp_type
_atom_site_occupancy
_atom_site_site_symmetry_order
_atom_site_calc_flag
_atom_site_refinement_flags_posn
_atom_site_refinement_flags_adp
_atom_site_refinement_flags_occupancy
_atom_site_disorder_assembly
_atom_site_disorder_group
Se2 Se 0.20855(9) 0.84858(4) 0.61671(2) 0.0601(3) Uani 1 1 d . . . . .
N1 N 0.5403(7) 0.7136(3) 0.59162(15) 0.0617(12) Uani 1 1 d D U . . .
N005 N -0.1787(8) 0.9752(4) 0.64821(19) 0.0712(13) Uani 1 1 d . . . . .
C1 C 0.000000 0.8224(5) 0.750000 0.0409(15) Uani 1 2 d S T P . .
H1 H 0.000003 0.889340 0.750000 0.049 Uiso 1 2 calc RS T P . .
C2 C 0.1625(8) 0.7759(3) 0.72106(16) 0.0447(11) Uani 1 1 d . . . . .
C3 C 0.1608(10) 0.6785(4) 0.7212(2) 0.0619(15) Uani 1 1 d . . . . .
H3 H 0.270511 0.644853 0.701529 0.074 Uiso 1 1 calc R . . . .
C4 C 0.000000 0.6297(5) 0.750000 0.063(2) Uani 1 2 d S T P . .
H4 H -0.000001 0.562759 0.750000 0.075 Uiso 1 2 calc RS T P . .
C5 C 0.3276(9) 0.8297(4) 0.68926(19) 0.0540(13) Uani 1 1 d . . . . .
H5A H 0.478417 0.795554 0.688883 0.065 Uiso 1 1 calc R . . . .
H5B H 0.357026 0.891870 0.705672 0.065 Uiso 1 1 calc R . . . .
C6 C -0.0309(9) 0.9272(4) 0.6364(2) 0.0558(13) Uani 1 1 d . . . . .
C7 C 0.4643(19) 0.6641(8) 0.5484(4) 0.059(2) Uani 0.537(9) 1 d D U . A 1
H7 H 0.307820 0.672425 0.535520 0.071 Uiso 0.537(9) 1 calc R . . A 1
C8 C 0.6088(17) 0.6021(8) 0.5228(4) 0.056(2) Uani 0.537(9) 1 d D U . A 1
H8 H 0.557338 0.573717 0.490912 0.067 Uiso 0.537(9) 1 calc R . . A 1
C9 C 0.834(2) 0.5817(9) 0.5450(4) 0.044(3) Uani 0.537(9) 1 d D U . A 1
C10 C 0.877(3) 0.6197(9) 0.5944(5) 0.054(3) Uani 0.537(9) 1 d D U . A 1
H10 H 1.011221 0.598909 0.614152 0.065 Uiso 0.537(9) 1 calc R . . A 1
C11 C 0.735(2) 0.6860(8) 0.6158(6) 0.043(3) Uani 0.537(9) 1 d D U . A 1
H11 H 0.777901 0.712521 0.648742 0.052 Uiso 0.537(9) 1 calc R . . A 1
C12 C 0.9974(19) 0.5197(7) 0.5234(4) 0.049(2) Uani 0.537(9) 1 d D U . A 1
H12 H 1.125466 0.503502 0.546273 0.058 Uiso 0.537(9) 1 calc R . . A 1
C7A C 0.551(2) 0.7222(10) 0.5391(4) 0.055(3) Uani 0.463(9) 1 d D U . A 2
H7A H 0.469614 0.773229 0.522704 0.083 Uiso 0.463(9) 1 calc R . . A 2
C8A C 0.670(2) 0.6627(9) 0.5086(4) 0.056(3) Uani 0.463(9) 1 d . U . A 2
H8A H 0.654268 0.671041 0.471951 0.068 Uiso 0.463(9) 1 calc R . . A 2
C9A C 0.808(3) 0.5930(13) 0.5265(6) 0.054(3) Uani 0.463(9) 1 d D U . A 2
C10A C 0.842(3) 0.5970(11) 0.5784(7) 0.050(3) Uani 0.463(9) 1 d . U . A 2
H10A H 0.962446 0.559533 0.594220 0.060 Uiso 0.463(9) 1 calc R . . A 2
C11A C 0.704(3) 0.6554(10) 0.6112(6) 0.043(3) Uani 0.463(9) 1 d D U . A 2
H11A H 0.729681 0.652222 0.647918 0.064 Uiso 0.463(9) 1 calc R . . A 2
C12A C 0.923(2) 0.5316(9) 0.4935(5) 0.046(3) Uani 0.463(9) 1 d D U . A 2
H12A H 0.882352 0.536768 0.457385 0.056 Uiso 0.463(9) 1 calc R . . A 2

loop_
_atom_site_aniso_label
_atom_site_aniso_U_11
_atom_site_aniso_U_22
_atom_site_aniso_U_33
_atom_site_aniso_U_23
_atom_site_aniso_U_13
_atom_site_aniso_U_12
Se2 0.0632(4) 0.0763(4) 0.0414(3) 0.0066(3) 0.0111(2) 0.0235(3)
N1 0.067(3) 0.070(3) 0.048(2) -0.010(2) 0.001(2) 0.026(2)
N005 0.070(3) 0.076(3) 0.068(3) 0.000(3) 0.002(3) 0.019(3)
C1 0.042(4) 0.043(4) 0.037(3) 0.000 0.000(3) 0.000
C2 0.052(3) 0.051(3) 0.030(2) 0.000(2) -0.008(2) 0.008(2)
C3 0.081(4) 0.062(4) 0.042(3) -0.006(3) -0.006(3) 0.024(3)
C4 0.094(6) 0.036(4) 0.057(5) 0.000 -0.021(4) 0.000
C5 0.051(3) 0.069(3) 0.042(3) -0.004(2) 0.002(2) 0.014(2)
C6 0.060(3) 0.053(3) 0.055(3) 0.003(2) 0.007(2) 0.015(3)
C7 0.056(5) 0.073(6) 0.047(5) -0.004(5) 0.005(4) 0.006(5)
C8 0.071(5) 0.060(6) 0.038(4) -0.005(4) 0.013(4) 0.006(5)
C9 0.050(5) 0.052(5) 0.030(6) -0.012(5) 0.014(5) -0.005(4)
C10 0.057(6) 0.058(6) 0.047(6) -0.017(5) 0.000(5) 0.024(5)
C11 0.042(5) 0.035(7) 0.051(5) -0.014(5) 0.001(4) 0.005(5)
C12 0.052(5) 0.057(6) 0.037(6) -0.007(5) 0.003(5) 0.001(4)
C7A 0.056(6) 0.064(6) 0.046(5) 0.005(5) 0.008(5) 0.005(5)
C8A 0.062(6) 0.068(6) 0.040(5) -0.006(5) 0.014(4) -0.004(5)
C9A 0.054(6) 0.065(6) 0.043(6) -0.008(5) 0.006(5) 0.000(4)
C10A 0.053(6) 0.047(6) 0.051(6) -0.012(5) 0.002(6) 0.015(5)
C11A 0.052(6) 0.037(7) 0.039(5) -0.011(5) -0.008(5) 0.001(6)
C12A 0.046(6) 0.063(7) 0.031(6) -0.010(5) -0.001(5) -0.004(5)

loop_
_atom_type_symbol
_atom_type_description
_atom_type_scat_dispersion_real
_atom_type_scat_dispersion_imag
_atom_type_scat_source
C C 0.0033 0.0016 'International Tables Vol C Tables 4.2.6.8 and 6.1.1.4'
H H 0.0000 0.0000 'International Tables Vol C Tables 4.2.6.8 and 6.1.1.4'
N N 0.0061 0.0033 'International Tables Vol C Tables 4.2.6.8 and 6.1.1.4'
Se Se -0.0929 2.2259 'International Tables Vol C Tables 4.2.6.8 and 6.1.1.4'

loop_
_geom_angle_atom_site_label_1
_geom_angle_atom_site_label_2
_geom_angle_atom_site_label_3
_geom_angle
_geom_angle_site_symmetry_1
C6 Se2 C5 93.2(2) .
C11 N1 C7 117.8(8) .
C11A N1 C7A 111.9(9) .
C2 C1 H1 118.6 2_556
C2 C1 H1 118.6 .
C2 C1 C2 122.8(6) 2_556
C1 C2 C3 118.2(5) .
C1 C2 C5 120.4(4) .
C3 C2 C5 121.4(4) .
C2 C3 H3 119.8 .
C2 C3 C4 120.5(5) .
C4 C3 H3 119.8 .
C3 C4 C3 120.0(7) 2_556
C3 C4 H4 120.0 2_556
C3 C4 H4 120.0 .
Se2 C5 H5A 109.1 .
Se2 C5 H5B 109.1 .
C2 C5 Se2 112.6(3) .
C2 C5 H5A 109.1 .
C2 C5 H5B 109.1 .
H5A C5 H5B 107.8 .
N005 C6 Se2 179.5(6) .
N1 C7 H7 119.0 .
N1 C7 C8 122.1(9) .
C8 C7 H7 119.0 .
C7 C8 H8 120.4 .
C7 C8 C9 119.2(9) .
C9 C8 H8 120.4 .
C10 C9 C8 114.4(9) .
C10 C9 C12 120.0(10) .
C12 C9 C8 125.1(10) .
C9 C10 H10 118.6 .
C11 C10 C9 122.8(12) .
C11 C10 H10 118.6 .
N1 C11 C10 121.4(12) .
N1 C11 H11 119.3 .
C10 C11 H11 119.3 .
C9 C12 H12 114.5 .
C12 C12 C9 131.0(15) 5_766
C12 C12 H12 114.5 5_766
N1 C7A H7A 118.0 .
N1 C7A C8A 124.1(11) .
C8A C7A H7A 118.0 .
C7A C8A H8A 117.6 .
C9A C8A C7A 124.7(11) .
C9A C8A H8A 117.6 .
C8A C9A C10A 111.7(12) .
C8A C9A C12A 122.7(13) .
C10A C9A C12A 125.2(15) .
C9A C10A H10A 118.5 .
C9A C10A C11A 123.0(14) .
C11A C10A H10A 118.5 .
N1 C11A C10A 122.0(13) .
N1 C11A H11A 119.0 .
C10A C11A H11A 119.0 .
C9A C12A H12A 116.2 .
C12A C12A C9A 127.5(18) 5_766
C12A C12A H12A 116.2 5_766

loop_
_geom_bond_atom_site_label_1
_geom_bond_atom_site_label_2
_geom_bond_distance
_geom_bond_site_symmetry_2
Se2 C5 1.977(5) .
Se2 C6 1.852(5) .
N1 C7 1.370(10) .
N1 C11 1.313(13) .
N1 C7A 1.357(10) .
N1 C11A 1.332(15) .
N005 C6 1.136(6) .
C1 H1 0.9500 .
C1 C2 1.380(5) .
C1 C2 1.380(5) 2_556
C2 C3 1.382(7) .
C2 C5 1.483(7) .
C3 H3 0.9500 .
C3 C4 1.387(7) .
C4 H4 0.9500 .
C5 H5A 0.9900 .
C5 H5B 0.9900 .
C7 H7 0.9500 .
C7 C8 1.389(10) .
C8 H8 0.9500 .
C8 C9 1.418(12) .
C9 C10 1.392(11) .
C9 C12 1.413(8) .
C10 H10 0.9500 .
C10 C11 1.373(12) .
C11 H11 0.9500 .
C12 C12 1.33(2) 5_766
C12 H12 0.9500 .
C7A H7A 0.9500 .
C7A C8A 1.353(15) .
C8A H8A 0.9500 .
C8A C9A 1.338(19) .
C9A C10A 1.339(18) .
C9A C12A 1.394(9) .
C10A H10A 0.9500 .
C10A C11A 1.440(19) .
C11A H11A 0.9500 .
C12A C12A 1.30(3) 5_766
C12A H12A 0.9500 .
